data_1576273
loop_
_publ_author_name
'Jiang, Yi-Fan Shuo'
'Zhang, Yue'
'Tong, Shuo'
'Zhu, Jieping'
'Wang, Mei-Xiang'

_publ_section_title
;
 Inherently Chiral Homo-Heteracalixarenes: Design and Synthesis via
 Enantioselective Intramolecular Sonogashira Cross-coupling Reaction
;
_journal_name_full 'Chemical Science'
_journal_paper_doi 10.1039/D5SC05923B
_journal_year 2025
_chemical_formula_sum 'C40 H43 N7 O'
_chemical_formula_weight 637.81
_space_group_crystal_system orthorhombic
_space_group_IT_number 19
_space_group_name_Hall 'P 2ac 2ab'
_space_group_name_H-M_alt 'P 21 21 21'
_atom_sites_solution_hydrogens geom
_audit_creation_method SHELXL-2018/3
_audit_update_record
;
2025-10-26 deposited with the CCDC.	2025-11-11 downloaded from the CCDC.
;
_cell_angle_alpha 90
_cell_angle_beta 90
_cell_angle_gamma 90
_cell_formula_units_Z 4
_cell_length_a 9.46700(10)
_cell_length_b 10.41070(10)
_cell_length_c 35.2094(4)
_cell_measurement_reflns_used 12401
_cell_measurement_temperature 100(2)
_cell_measurement_theta_max 76.0610
_cell_measurement_theta_min 2.4720
_cell_volume 3470.17(6)
_computing_cell_refinement 'CrysAlisPro 1.171.43.134a (Rigaku OD, 2024)'
_computing_data_collection 'CrysAlisPro system (CCD 43.134a 64-bit (release 09-08-2024))'
_computing_data_reduction 'CrysAlisPro 1.171.43.134a (Rigaku OD, 2024)'
_computing_structure_refinement 'SHELXL-2018/3 (Sheldrick, 2018)'
_computing_structure_solution 'SHELXT 2018/2 (Sheldrick, 2018)'
_diffrn_ambient_temperature 100(2)
_diffrn_detector_area_resol_mean 10.0000
_diffrn_measured_fraction_theta_full 0.999
_diffrn_measured_fraction_theta_max 0.970
_diffrn_measurement_device 'four-circle diffractometer'
_diffrn_measurement_device_type 'XtaLAB Synergy R, DW system, HyPix'
_diffrn_measurement_method '\w scans'
_diffrn_radiation_type CuK\a
_diffrn_radiation_wavelength 1.54184
_diffrn_reflns_av_R_equivalents 0.0669
_diffrn_reflns_av_unetI/netI 0.0571
_diffrn_reflns_Laue_measured_fraction_full 0.999
_diffrn_reflns_Laue_measured_fraction_max 0.970
_diffrn_reflns_limit_h_max 7
_diffrn_reflns_limit_h_min -11
_diffrn_reflns_limit_k_max 12
_diffrn_reflns_limit_k_min -9
_diffrn_reflns_limit_l_max 43
_diffrn_reflns_limit_l_min -44
_diffrn_reflns_number 20029
_diffrn_reflns_point_group_measured_fraction_full 0.997
_diffrn_reflns_point_group_measured_fraction_max 0.953
_diffrn_reflns_theta_full 67.684
_diffrn_reflns_theta_max 76.593
_diffrn_reflns_theta_min 2.510
_diffrn_source 'Rotating-anode X-ray tube'
_diffrn_source_type 'Rigaku (Cu) X-ray Source'
_exptl_absorpt_coefficient_mu 0.592
_exptl_absorpt_correction_T_max 1.00000
_exptl_absorpt_correction_T_min 0.62447
_exptl_absorpt_correction_type multi-scan
_exptl_absorpt_process_details
;
CrysAlisPro 1.171.43.134a (Rigaku Oxford Diffraction, 2024)
Empirical absorption correction using spherical harmonics,
implemented in SCALE3 ABSPACK scaling algorithm.
;
_exptl_crystal_colour 'metallic light colourless'
_exptl_crystal_density_diffrn 1.221
_exptl_crystal_description needle
_exptl_crystal_F_000 1360
_exptl_crystal_size_max 0.200
_exptl_crystal_size_mid 0.150
_exptl_crystal_size_min 0.100
_refine_diff_density_max 0.201
_refine_diff_density_min -0.233
_refine_diff_density_rms 0.047
_refine_ls_abs_structure_details
;
 Flack x determined using 2548 quotients [(I+)-(I-)]/[(I+)+(I-)]
 (Parsons, Flack and Wagner, Acta Cryst. B69 (2013) 249-259).
;
_refine_ls_abs_structure_Flack -0.06(18)
_refine_ls_extinction_method none
_refine_ls_goodness_of_fit_ref 1.074
_refine_ls_hydrogen_treatment constr
_refine_ls_matrix_type full
_refine_ls_number_parameters 441
_refine_ls_number_reflns 6946
_refine_ls_number_restraints 0
_refine_ls_restrained_S_all 1.074
_refine_ls_R_factor_all 0.0503
_refine_ls_R_factor_gt 0.0439
_refine_ls_shift/su_max 0.000
_refine_ls_shift/su_mean 0.000
_refine_ls_structure_factor_coef Fsqd
_refine_ls_weighting_details 'w=1/[\s^2^(Fo^2^)+(0.0637P)^2^+0.4092P] where P=(Fo^2^+2Fc^2^)/3'
_refine_ls_weighting_scheme calc
_refine_ls_wR_factor_gt 0.1055
_refine_ls_wR_factor_ref 0.1075
_reflns_Friedel_coverage 0.734
_reflns_Friedel_fraction_full 0.994
_reflns_Friedel_fraction_max 0.929
_reflns_number_gt 6486
_reflns_number_total 6946
_reflns_threshold_expression 'I > 2\s(I)'
_cod_data_source_file d5sc05923b2.cif
_cod_data_source_block A
_cod_database_code 1576273
_shelx_shelxl_version_number 2018/3
_shelx_space_group_comment
;
The symmetry employed for this shelxl refinement is uniquely defined
by the following loop, which should always be used as a source of
symmetry information in preference to the above space-group names.
They are only intended as comments.
;

loop_
_space_group_symop_operation_xyz
'x, y, z'
'-x+1/2, -y, z+1/2'
'-x, y+1/2, -z+1/2'
'x+1/2, -y+1/2, -z'

loop_
_atom_site_label
_atom_site_type_symbol
_atom_site_fract_x
_atom_site_fract_y
_atom_site_fract_z
_atom_site_U_iso_or_equiv
_atom_site_adp_type
_atom_site_occupancy
_atom_site_site_symmetry_order
_atom_site_calc_flag
_atom_site_refinement_flags_posn
_atom_site_refinement_flags_adp
_atom_site_refinement_flags_occupancy
_atom_site_disorder_assembly
_atom_site_disorder_group
O001 O 0.46031(17) 0.85137(14) 0.45959(4) 0.0128(3) Uani 1 1 d . . . . .
N002 N 0.2809(2) 0.43364(18) 0.44832(5) 0.0132(4) Uani 1 1 d . . . . .
N003 N 0.2362(2) 0.54011(17) 0.38920(5) 0.0118(4) Uani 1 1 d . . . . .
N004 N 0.4123(2) 0.60813(17) 0.43134(5) 0.0121(4) Uani 1 1 d . . . . .
N005 N 0.0587(2) 0.45577(19) 0.35013(5) 0.0150(4) Uani 1 1 d . . . . .
N006 N 0.6072(2) 1.04033(17) 0.41641(5) 0.0129(4) Uani 1 1 d . . . . .
N007 N 0.1511(2) 0.25524(19) 0.46375(6) 0.0185(4) Uani 1 1 d . . . . .
N008 N 0.1002(2) 0.35580(18) 0.40694(6) 0.0145(4) Uani 1 1 d . . . . .
C009 C 0.3049(2) 0.5258(2) 0.42216(6) 0.0108(4) Uani 1 1 d . . . . .
C00A C 0.5031(2) 0.8256(2) 0.42276(6) 0.0111(4) Uani 1 1 d . . . . .
C00B C 0.4990(2) 0.6796(2) 0.36911(6) 0.0118(4) Uani 1 1 d . . . . .
H00B H 0.471234 0.599629 0.358488 0.014 Uiso 1 1 calc R U . . .
C00C C 0.1732(2) 0.8794(2) 0.30107(6) 0.0137(4) Uani 1 1 d . . . . .
C00D C 0.1223(2) 0.6666(2) 0.32421(6) 0.0119(4) Uani 1 1 d . . . . .
H00D H 0.128976 0.700407 0.349208 0.014 Uiso 1 1 calc R U . . .
C00E C 0.1353(2) 0.4520(2) 0.38351(6) 0.0122(4) Uani 1 1 d . . . . .
C00F C 0.6083(2) 0.8859(2) 0.36310(6) 0.0125(4) Uani 1 1 d . . . . .
H00F H 0.658957 0.946419 0.348205 0.015 Uiso 1 1 calc R U . . .
C00G C 0.5747(2) 0.9173(2) 0.40044(6) 0.0114(4) Uani 1 1 d . . . . .
C00H C 0.4677(2) 0.7065(2) 0.40708(6) 0.0105(4) Uani 1 1 d . . . . .
C00I C 0.5255(2) 0.8408(2) 0.52486(6) 0.0137(5) Uani 1 1 d . . . . .
C00J C 0.1433(2) 0.7470(2) 0.29309(6) 0.0135(4) Uani 1 1 d . . . . .
C00K C 0.0914(2) 0.5369(2) 0.31888(6) 0.0126(4) Uani 1 1 d . . . . .
C00L C 0.3269(2) 1.0677(2) 0.36740(6) 0.0139(4) Uani 1 1 d . . . . .
H00L H 0.308638 0.987668 0.379411 0.017 Uiso 1 1 calc R U . . .
C00M C 0.1783(3) 0.3515(2) 0.43878(6) 0.0137(4) Uani 1 1 d . . . . .
C00N C 0.4081(2) 1.1589(2) 0.38618(6) 0.0141(4) Uani 1 1 d . . . . .
C00O C 0.3691(3) 1.3044(2) 0.33357(7) 0.0185(5) Uani 1 1 d . . . . .
H00O H 0.381208 1.386809 0.322422 0.022 Uiso 1 1 calc R U . . .
C00P C 0.5704(2) 0.7685(2) 0.34663(6) 0.0111(4) Uani 1 1 d . . . . .
C00Q C 0.1361(2) 0.6984(2) 0.25603(6) 0.0163(5) Uani 1 1 d . . . . .
H00Q H 0.151390 0.752947 0.234793 0.020 Uiso 1 1 calc R U . . .
C00R C 0.4805(3) 1.1211(2) 0.42279(6) 0.0149(5) Uani 1 1 d . . . . .
H00A H 0.508734 1.199872 0.436621 0.018 Uiso 1 1 calc R U . . .
H00C H 0.412861 1.073550 0.438958 0.018 Uiso 1 1 calc R U . . .
C00S C 0.6108(2) 0.7414(2) 0.30512(6) 0.0136(4) Uani 1 1 d . . . . .
C00T C 0.4294(3) 1.2783(2) 0.36885(7) 0.0160(5) Uani 1 1 d . . . . .
H00T H 0.485195 1.341708 0.381161 0.019 Uiso 1 1 calc R U . . .
C00U C 0.2715(3) 1.0908(2) 0.33124(7) 0.0150(5) Uani 1 1 d . . . . .
C00V C 0.0836(3) 0.4890(2) 0.28190(7) 0.0167(5) Uani 1 1 d . . . . .
H00V H 0.062772 0.400758 0.277859 0.020 Uiso 1 1 calc R U . . .
C00W C 0.2063(2) 0.9842(2) 0.31233(7) 0.0152(5) Uani 1 1 d . . . . .
C00X C 0.4939(3) 0.5790(2) 0.46577(6) 0.0156(5) Uani 1 1 d . . . . .
H00E H 0.435687 0.596079 0.488233 0.023 Uiso 1 1 calc R U . . .
H00G H 0.578483 0.633180 0.466522 0.023 Uiso 1 1 calc R U . . .
H00H H 0.521819 0.488393 0.465524 0.023 Uiso 1 1 calc R U . . .
C00Y C 0.1061(3) 0.5692(2) 0.25097(7) 0.0183(5) Uani 1 1 d . . . . .
H00Y H 0.100948 0.535020 0.225992 0.022 Uiso 1 1 calc R U . . .
C00Z C 0.7212(3) 1.1109(2) 0.39763(7) 0.0177(5) Uani 1 1 d . . . . .
H00I H 0.805089 1.056151 0.395918 0.027 Uiso 1 1 calc R U . . .
H00J H 0.743707 1.188137 0.412365 0.027 Uiso 1 1 calc R U . . .
H00K H 0.691011 1.135826 0.372042 0.027 Uiso 1 1 calc R U . . .
C010 C 0.0708(3) 0.1421(2) 0.45239(7) 0.0220(5) Uani 1 1 d . . . . .
H01A H 0.034412 0.154231 0.426589 0.033 Uiso 1 1 calc R U . . .
H01B H -0.008261 0.129506 0.469957 0.033 Uiso 1 1 calc R U . . .
H01C H 0.132407 0.066428 0.453002 0.033 Uiso 1 1 calc R U . . .
C011 C 0.5579(3) 0.8515(2) 0.27949(6) 0.0179(5) Uani 1 1 d . . . . .
H01D H 0.455084 0.859237 0.281874 0.027 Uiso 1 1 calc R U . . .
H01E H 0.582449 0.833000 0.253014 0.027 Uiso 1 1 calc R U . . .
H01F H 0.602465 0.932252 0.287302 0.027 Uiso 1 1 calc R U . . .
C012 C 0.6037(3) 0.7454(2) 0.54278(7) 0.0193(5) Uani 1 1 d . . . . .
H012 H 0.688173 0.714549 0.531403 0.023 Uiso 1 1 calc R U . . .
C013 C 0.2325(3) 0.2451(2) 0.49864(7) 0.0184(5) Uani 1 1 d . . . . .
H01G H 0.325266 0.207859 0.493026 0.028 Uiso 1 1 calc R U . . .
H01H H 0.182270 0.189775 0.516670 0.028 Uiso 1 1 calc R U . . .
H01I H 0.244771 0.330661 0.509730 0.028 Uiso 1 1 calc R U . . .
C014 C 0.7724(3) 0.7324(3) 0.30280(7) 0.0199(5) Uani 1 1 d . . . . .
H01J H 0.814012 0.814887 0.310147 0.030 Uiso 1 1 calc R U . . .
H01K H 0.800375 0.711419 0.276733 0.030 Uiso 1 1 calc R U . . .
H01L H 0.805841 0.665038 0.320042 0.030 Uiso 1 1 calc R U . . .
C015 C 0.5683(3) 0.8918(2) 0.48664(6) 0.0175(5) Uani 1 1 d . . . . .
H01M H 0.574722 0.986694 0.487333 0.021 Uiso 1 1 calc R U . . .
H01N H 0.661581 0.856885 0.479231 0.021 Uiso 1 1 calc R U . . .
C016 C 0.4033(3) 0.8865(3) 0.54226(7) 0.0229(5) Uani 1 1 d . . . . .
H016 H 0.350350 0.953153 0.530556 0.027 Uiso 1 1 calc R U . . .
C017 C 0.5586(3) 0.6950(2) 0.57737(7) 0.0269(6) Uani 1 1 d . . . . .
H017 H 0.612853 0.630409 0.589648 0.032 Uiso 1 1 calc R U . . .
C018 C 0.2918(3) 1.2116(2) 0.31463(7) 0.0177(5) Uani 1 1 d . . . . .
H018 H 0.252588 1.229779 0.290382 0.021 Uiso 1 1 calc R U . . .
C019 C -0.0518(3) 0.3593(2) 0.34458(7) 0.0216(5) Uani 1 1 d . . . . .
H01O H -0.008500 0.277312 0.337402 0.032 Uiso 1 1 calc R U . . .
H01P H -0.115870 0.387581 0.324386 0.032 Uiso 1 1 calc R U . . .
H01Q H -0.104971 0.348418 0.368240 0.032 Uiso 1 1 calc R U . . .
C01A C 0.5475(3) 0.6155(2) 0.29058(7) 0.0207(5) Uani 1 1 d . . . . .
H01R H 0.583664 0.543810 0.305777 0.031 Uiso 1 1 calc R U . . .
H01S H 0.574021 0.603110 0.263923 0.031 Uiso 1 1 calc R U . . .
H01T H 0.444392 0.618911 0.292720 0.031 Uiso 1 1 calc R U . . .
C01B C 0.3583(3) 0.8351(4) 0.57665(8) 0.0325(7) Uani 1 1 d . . . . .
H01U H 0.274652 0.866364 0.588325 0.039 Uiso 1 1 calc R U . . .
C01C C 0.4355(3) 0.7386(3) 0.59381(7) 0.0291(6) Uani 1 1 d . . . . .
H01V H 0.403615 0.702178 0.617014 0.035 Uiso 1 1 calc R U . . .

loop_
_atom_site_aniso_label
_atom_site_aniso_U_11
_atom_site_aniso_U_22
_atom_site_aniso_U_33
_atom_site_aniso_U_23
_atom_site_aniso_U_13
_atom_site_aniso_U_12
O001 0.0149(8) 0.0089(7) 0.0145(7) -0.0005(6) -0.0022(6) -0.0042(6)
N002 0.0167(9) 0.0065(8) 0.0164(8) 0.0005(7) 0.0018(7) -0.0019(8)
N003 0.0129(9) 0.0065(8) 0.0160(8) 0.0002(7) -0.0010(7) -0.0017(7)
N004 0.0149(10) 0.0065(8) 0.0149(8) 0.0028(7) -0.0033(7) -0.0015(8)
N005 0.0161(10) 0.0092(9) 0.0197(9) 0.0002(7) -0.0032(7) -0.0055(8)
N006 0.0153(9) 0.0043(8) 0.0191(8) 0.0002(7) 0.0003(7) -0.0035(8)
N007 0.0251(11) 0.0097(9) 0.0207(9) 0.0038(8) 0.0003(8) -0.0089(9)
N008 0.0158(9) 0.0065(8) 0.0213(9) -0.0004(7) 0.0007(8) -0.0040(8)
C009 0.0129(10) 0.0043(9) 0.0154(9) -0.0008(8) 0.0027(8) 0.0018(8)
C00A 0.0115(10) 0.0082(10) 0.0138(9) 0.0004(8) -0.0020(8) 0.0004(9)
C00B 0.0112(10) 0.0051(9) 0.0191(10) 0.0007(8) -0.0027(8) 0.0001(8)
C00C 0.0108(10) 0.0101(11) 0.0201(10) 0.0033(9) -0.0015(9) -0.0002(9)
C00D 0.0097(10) 0.0093(10) 0.0166(10) -0.0002(8) -0.0028(8) 0.0014(8)
C00E 0.0129(11) 0.0077(10) 0.0161(9) -0.0006(8) 0.0014(8) 0.0007(8)
C00F 0.0112(10) 0.0082(10) 0.0182(10) 0.0034(8) -0.0016(8) -0.0015(9)
C00G 0.0098(10) 0.0053(10) 0.0192(10) 0.0012(8) -0.0028(8) -0.0003(8)
C00H 0.0084(10) 0.0047(9) 0.0184(10) 0.0032(8) -0.0027(8) -0.0013(8)
C00I 0.0146(11) 0.0095(10) 0.0170(10) -0.0019(8) -0.0031(8) -0.0058(9)
C00J 0.0102(10) 0.0095(10) 0.0207(10) 0.0022(9) -0.0033(8) 0.0004(9)
C00K 0.0090(10) 0.0096(10) 0.0191(10) -0.0002(9) -0.0030(8) 0.0007(9)
C00L 0.0139(11) 0.0058(10) 0.0219(10) 0.0022(8) 0.0034(9) 0.0005(9)
C00M 0.0171(11) 0.0065(10) 0.0175(10) -0.0003(8) 0.0040(9) -0.0002(9)
C00N 0.0150(11) 0.0072(10) 0.0200(10) -0.0002(8) 0.0056(9) 0.0023(9)
C00O 0.0234(13) 0.0061(10) 0.0259(11) 0.0045(9) 0.0035(10) 0.0005(9)
C00P 0.0093(10) 0.0073(9) 0.0168(10) 0.0004(8) -0.0018(8) 0.0020(8)
C00Q 0.0168(11) 0.0139(11) 0.0181(10) 0.0036(9) -0.0024(9) 0.0037(9)
C00R 0.0205(12) 0.0059(10) 0.0183(10) -0.0013(8) 0.0025(9) -0.0019(9)
C00S 0.0135(11) 0.0100(10) 0.0174(10) 0.0003(9) 0.0007(8) 0.0001(9)
C00T 0.0196(11) 0.0034(9) 0.0250(11) -0.0007(8) 0.0042(10) 0.0003(9)
C00U 0.0146(11) 0.0073(10) 0.0230(11) 0.0003(8) 0.0029(9) 0.0032(9)
C00V 0.0177(12) 0.0100(10) 0.0225(11) -0.0020(9) -0.0044(9) 0.0015(9)
C00W 0.0133(11) 0.0125(11) 0.0199(10) 0.0047(9) -0.0016(9) 0.0019(9)
C00X 0.0177(11) 0.0105(10) 0.0185(10) 0.0046(8) -0.0058(9) -0.0043(9)
C00Y 0.0210(12) 0.0162(12) 0.0175(10) -0.0026(9) -0.0042(9) 0.0040(10)
C00Z 0.0168(11) 0.0110(10) 0.0252(11) 0.0002(9) 0.0001(10) -0.0061(9)
C010 0.0243(13) 0.0121(11) 0.0294(12) 0.0032(10) 0.0006(10) -0.0094(11)
C011 0.0191(12) 0.0178(11) 0.0169(10) 0.0025(9) 0.0010(9) 0.0031(10)
C012 0.0248(13) 0.0130(11) 0.0200(10) -0.0054(9) -0.0031(10) 0.0011(10)
C013 0.0259(13) 0.0104(10) 0.0189(10) 0.0041(8) 0.0022(10) -0.0028(10)
C014 0.0166(12) 0.0209(12) 0.0221(11) -0.0019(10) 0.0031(9) 0.0031(10)
C015 0.0185(12) 0.0166(11) 0.0173(10) -0.0002(9) -0.0041(9) -0.0089(10)
C016 0.0179(12) 0.0289(13) 0.0219(11) 0.0006(10) -0.0031(10) 0.0065(11)
C017 0.0454(17) 0.0128(11) 0.0225(11) 0.0016(10) -0.0131(12) -0.0047(12)
C018 0.0209(12) 0.0117(11) 0.0205(10) 0.0046(9) 0.0020(9) 0.0044(10)
C019 0.0208(12) 0.0183(12) 0.0257(12) 0.0018(10) -0.0050(10) -0.0114(11)
C01A 0.0266(13) 0.0166(12) 0.0188(10) -0.0049(9) 0.0037(10) -0.0044(10)
C01B 0.0160(12) 0.058(2) 0.0231(12) -0.0038(13) 0.0018(10) -0.0086(13)
C01C 0.0345(15) 0.0346(15) 0.0181(11) 0.0055(11) -0.0029(11) -0.0233(13)

loop_
_atom_type_symbol
_atom_type_description
_atom_type_scat_dispersion_real
_atom_type_scat_dispersion_imag
_atom_type_scat_source
C C 0.0181 0.0091 'International Tables Vol C Tables 4.2.6.8 and 6.1.1.4'
H H 0.0000 0.0000 'International Tables Vol C Tables 4.2.6.8 and 6.1.1.4'
N N 0.0311 0.0180 'International Tables Vol C Tables 4.2.6.8 and 6.1.1.4'
O O 0.0492 0.0322 'International Tables Vol C Tables 4.2.6.8 and 6.1.1.4'

loop_
_geom_angle_atom_site_label_1
_geom_angle_atom_site_label_2
_geom_angle_atom_site_label_3
_geom_angle
_geom_angle_site_symmetry_1
_geom_angle_site_symmetry_3
_geom_angle_publ_flag
C00A O001 C015 117.52(18) . . ?
C00M N002 C009 113.90(19) . . ?
C009 N003 C00E 113.57(19) . . ?
C009 N004 C00H 125.36(18) . . ?
C009 N004 C00X 117.15(18) . . ?
C00H N004 C00X 116.55(18) . . ?
C00E N005 C00K 124.16(19) . . ?
C00E N005 C019 117.98(19) . . ?
C00K N005 C019 117.39(18) . . ?
C00G N006 C00Z 115.45(18) . . ?
C00G N006 C00R 113.20(18) . . ?
C00Z N006 C00R 112.32(18) . . ?
C00M N007 C013 120.0(2) . . ?
C00M N007 C010 121.2(2) . . ?
C013 N007 C010 116.7(2) . . ?
C00E N008 C00M 113.72(19) . . ?
N003 C009 N002 126.1(2) . . ?
N003 C009 N004 119.74(19) . . ?
N002 C009 N004 114.14(19) . . ?
O001 C00A C00H 118.10(19) . . ?
O001 C00A C00G 122.12(19) . . ?
C00H C00A C00G 119.71(19) . . ?
C00P C00B C00H 120.90(19) . . ?
C00P C00B H00B 119.6 . . ?
C00H C00B H00B 119.6 . . ?
C00W C00C C00J 171.0(2) . . ?
C00J C00D C00K 120.4(2) . . ?
C00J C00D H00D 119.8 . . ?
C00K C00D H00D 119.8 . . ?
N008 C00E N003 126.6(2) . . ?
N008 C00E N005 114.54(19) . . ?
N003 C00E N005 118.8(2) . . ?
C00G C00F C00P 122.6(2) . . ?
C00G C00F H00F 118.7 . . ?
C00P C00F H00F 118.7 . . ?
C00F C00G C00A 118.5(2) . . ?
C00F C00G N006 122.2(2) . . ?
C00A C00G N006 119.31(19) . . ?
C00B C00H C00A 120.28(19) . . ?
C00B C00H N004 120.31(19) . . ?
C00A C00H N004 119.10(19) . . ?
C012 C00I C016 119.1(2) . . ?
C012 C00I C015 121.0(2) . . ?
C016 C00I C015 119.8(2) . . ?
C00D C00J C00Q 120.6(2) . . ?
C00D C00J C00C 116.8(2) . . ?
C00Q C00J C00C 122.6(2) . . ?
C00V C00K C00D 118.8(2) . . ?
C00V C00K N005 119.9(2) . . ?
C00D C00K N005 121.14(19) . . ?
C00N C00L C00U 121.6(2) . . ?
C00N C00L H00L 119.2 . . ?
C00U C00L H00L 119.2 . . ?
N002 C00M N008 126.0(2) . . ?
N002 C00M N007 116.5(2) . . ?
N008 C00M N007 117.4(2) . . ?
C00L C00N C00T 118.6(2) . . ?
C00L C00N C00R 118.64(19) . . ?
C00T C00N C00R 122.5(2) . . ?
C018 C00O C00T 120.6(2) . . ?
C018 C00O H00O 119.7 . . ?
C00T C00O H00O 119.7 . . ?
C00B C00P C00F 118.0(2) . . ?
C00B C00P C00S 122.64(19) . . ?
C00F C00P C00S 119.4(2) . . ?
C00Y C00Q C00J 118.7(2) . . ?
C00Y C00Q H00Q 120.7 . . ?
C00J C00Q H00Q 120.7 . . ?
N006 C00R C00N 112.67(18) . . ?
N006 C00R H00A 109.1 . . ?
C00N C00R H00A 109.1 . . ?
N006 C00R H00C 109.1 . . ?
C00N C00R H00C 109.1 . . ?
H00A C00R H00C 107.8 . . ?
C01A C00S C014 108.7(2) . . ?
C01A C00S C00P 112.22(19) . . ?
C014 C00S C00P 108.06(18) . . ?
C01A C00S C011 108.30(19) . . ?
C014 C00S C011 109.76(19) . . ?
C00P C00S C011 109.83(18) . . ?
C00O C00T C00N 120.2(2) . . ?
C00O C00T H00T 119.9 . . ?
C00N C00T H00T 119.9 . . ?
C00L C00U C018 118.9(2) . . ?
C00L C00U C00W 116.8(2) . . ?
C018 C00U C00W 124.1(2) . . ?
C00Y C00V C00K 120.6(2) . . ?
C00Y C00V H00V 119.7 . . ?
C00K C00V H00V 119.7 . . ?
C00C C00W C00U 165.4(2) . . ?
N004 C00X H00E 109.5 . . ?
N004 C00X H00G 109.5 . . ?
H00E C00X H00G 109.5 . . ?
N004 C00X H00H 109.5 . . ?
H00E C00X H00H 109.5 . . ?
H00G C00X H00H 109.5 . . ?
C00Q C00Y C00V 120.9(2) . . ?
C00Q C00Y H00Y 119.5 . . ?
C00V C00Y H00Y 119.5 . . ?
N006 C00Z H00I 109.5 . . ?
N006 C00Z H00J 109.5 . . ?
H00I C00Z H00J 109.5 . . ?
N006 C00Z H00K 109.5 . . ?
H00I C00Z H00K 109.5 . . ?
H00J C00Z H00K 109.5 . . ?
N007 C010 H01A 109.5 . . ?
N007 C010 H01B 109.5 . . ?
H01A C010 H01B 109.5 . . ?
N007 C010 H01C 109.5 . . ?
H01A C010 H01C 109.5 . . ?
H01B C010 H01C 109.5 . . ?
C00S C011 H01D 109.5 . . ?
C00S C011 H01E 109.5 . . ?
H01D C011 H01E 109.5 . . ?
C00S C011 H01F 109.5 . . ?
H01D C011 H01F 109.5 . . ?
H01E C011 H01F 109.5 . . ?
C00I C012 C017 120.2(2) . . ?
C00I C012 H012 119.9 . . ?
C017 C012 H012 119.9 . . ?
N007 C013 H01G 109.5 . . ?
N007 C013 H01H 109.5 . . ?
H01G C013 H01H 109.5 . . ?
N007 C013 H01I 109.5 . . ?
H01G C013 H01I 109.5 . . ?
H01H C013 H01I 109.5 . . ?
C00S C014 H01J 109.5 . . ?
C00S C014 H01K 109.5 . . ?
H01J C014 H01K 109.5 . . ?
C00S C014 H01L 109.5 . . ?
H01J C014 H01L 109.5 . . ?
H01K C014 H01L 109.5 . . ?
O001 C015 C00I 107.10(18) . . ?
O001 C015 H01M 110.3 . . ?
C00I C015 H01M 110.3 . . ?
O001 C015 H01N 110.3 . . ?
C00I C015 H01N 110.3 . . ?
H01M C015 H01N 108.6 . . ?
C01B C016 C00I 120.4(2) . . ?
C01B C016 H016 119.8 . . ?
C00I C016 H016 119.8 . . ?
C01C C017 C012 120.1(3) . . ?
C01C C017 H017 119.9 . . ?
C012 C017 H017 119.9 . . ?
C00O C018 C00U 119.9(2) . . ?
C00O C018 H018 120.0 . . ?
C00U C018 H018 120.0 . . ?
N005 C019 H01O 109.5 . . ?
N005 C019 H01P 109.5 . . ?
H01O C019 H01P 109.5 . . ?
N005 C019 H01Q 109.5 . . ?
H01O C019 H01Q 109.5 . . ?
H01P C019 H01Q 109.5 . . ?
C00S C01A H01R 109.5 . . ?
C00S C01A H01S 109.5 . . ?
H01R C01A H01S 109.5 . . ?
C00S C01A H01T 109.5 . . ?
H01R C01A H01T 109.5 . . ?
H01S C01A H01T 109.5 . . ?
C01C C01B C016 119.9(3) . . ?
C01C C01B H01U 120.0 . . ?
C016 C01B H01U 120.0 . . ?
C017 C01C C01B 120.2(2) . . ?
C017 C01C H01V 119.9 . . ?
C01B C01C H01V 119.9 . . ?

loop_
_geom_bond_atom_site_label_1
_geom_bond_atom_site_label_2
_geom_bond_distance
_geom_bond_site_symmetry_2
_geom_bond_publ_flag
O001 C00A 1.385(3) . ?
O001 C015 1.459(3) . ?
N002 C00M 1.337(3) . ?
N002 C009 1.349(3) . ?
N003 C009 1.339(3) . ?
N003 C00E 1.339(3) . ?
N004 C009 1.368(3) . ?
N004 C00H 1.433(3) . ?
N004 C00X 1.469(3) . ?
N005 C00E 1.382(3) . ?
N005 C00K 1.421(3) . ?
N005 C019 1.463(3) . ?
N006 C00G 1.432(3) . ?
N006 C00Z 1.464(3) . ?
N006 C00R 1.482(3) . ?
N007 C00M 1.358(3) . ?
N007 C013 1.454(3) . ?
N007 C010 1.458(3) . ?
N008 C00E 1.339(3) . ?
N008 C00M 1.343(3) . ?
C00A C00H 1.399(3) . ?
C00A C00G 1.410(3) . ?
C00B C00P 1.392(3) . ?
C00B C00H 1.398(3) . ?
C00B H00B 0.9500 . ?
C00C C00W 1.202(3) . ?
C00C C00J 1.435(3) . ?
C00D C00J 1.393(3) . ?
C00D C00K 1.395(3) . ?
C00D H00D 0.9500 . ?
C00F C00G 1.392(3) . ?
C00F C00P 1.399(3) . ?
C00F H00F 0.9500 . ?
C00I C012 1.390(3) . ?
C00I C016 1.393(4) . ?
C00I C015 1.502(3) . ?
C00J C00Q 1.401(3) . ?
C00K C00V 1.396(3) . ?
C00L C00N 1.389(3) . ?
C00L C00U 1.398(3) . ?
C00L H00L 0.9500 . ?
C00N C00T 1.400(3) . ?
C00N C00R 1.512(3) . ?
C00O C018 1.384(4) . ?
C00O C00T 1.394(3) . ?
C00O H00O 0.9500 . ?
C00P C00S 1.537(3) . ?
C00Q C00Y 1.387(3) . ?
C00Q H00Q 0.9500 . ?
C00R H00A 0.9900 . ?
C00R H00C 0.9900 . ?
C00S C01A 1.529(3) . ?
C00S C014 1.535(3) . ?
C00S C011 1.542(3) . ?
C00T H00T 0.9500 . ?
C00U C018 1.401(3) . ?
C00U C00W 1.434(3) . ?
C00V C00Y 1.389(3) . ?
C00V H00V 0.9500 . ?
C00X H00E 0.9800 . ?
C00X H00G 0.9800 . ?
C00X H00H 0.9800 . ?
C00Y H00Y 0.9500 . ?
C00Z H00I 0.9800 . ?
C00Z H00J 0.9800 . ?
C00Z H00K 0.9800 . ?
C010 H01A 0.9800 . ?
C010 H01B 0.9800 . ?
C010 H01C 0.9800 . ?
C011 H01D 0.9800 . ?
C011 H01E 0.9800 . ?
C011 H01F 0.9800 . ?
C012 C017 1.393(4) . ?
C012 H012 0.9500 . ?
C013 H01G 0.9800 . ?
C013 H01H 0.9800 . ?
C013 H01I 0.9800 . ?
C014 H01J 0.9800 . ?
C014 H01K 0.9800 . ?
C014 H01L 0.9800 . ?
C015 H01M 0.9900 . ?
C015 H01N 0.9900 . ?
C016 C01B 1.391(4) . ?
C016 H016 0.9500 . ?
C017 C01C 1.378(5) . ?
C017 H017 0.9500 . ?
C018 H018 0.9500 . ?
C019 H01O 0.9800 . ?
C019 H01P 0.9800 . ?
C019 H01Q 0.9800 . ?
C01A H01R 0.9800 . ?
C01A H01S 0.9800 . ?
C01A H01T 0.9800 . ?
C01B C01C 1.382(5) . ?
C01B H01U 0.9500 . ?
C01C H01V 0.9500 . ?

loop_
_geom_torsion_atom_site_label_1
_geom_torsion_atom_site_label_2
_geom_torsion_atom_site_label_3
_geom_torsion_atom_site_label_4
_geom_torsion
_geom_torsion_site_symmetry_1
_geom_torsion_site_symmetry_2
_geom_torsion_site_symmetry_3
_geom_torsion_site_symmetry_4
_geom_torsion_publ_flag
C00E N003 C009 N002 0.3(3) . . . . ?
C00E N003 C009 N004 179.0(2) . . . . ?
C00M N002 C009 N003 0.3(3) . . . . ?
C00M N002 C009 N004 -178.4(2) . . . . ?
C00H N004 C009 N003 -4.9(3) . . . . ?
C00X N004 C009 N003 -173.4(2) . . . . ?
C00H N004 C009 N002 173.9(2) . . . . ?
C00X N004 C009 N002 5.4(3) . . . . ?
C015 O001 C00A C00H 126.4(2) . . . . ?
C015 O001 C00A C00G -56.6(3) . . . . ?
C00M N008 C00E N003 -0.4(3) . . . . ?
C00M N008 C00E N005 178.3(2) . . . . ?
C009 N003 C00E N008 -0.2(3) . . . . ?
C009 N003 C00E N005 -178.94(19) . . . . ?
C00K N005 C00E N008 -170.3(2) . . . . ?
C019 N005 C00E N008 1.6(3) . . . . ?
C00K N005 C00E N003 8.5(3) . . . . ?
C019 N005 C00E N003 -179.5(2) . . . . ?
C00P C00F C00G C00A 1.8(3) . . . . ?
C00P C00F C00G N006 -176.5(2) . . . . ?
O001 C00A C00G C00F -177.1(2) . . . . ?
C00H C00A C00G C00F 0.0(3) . . . . ?
O001 C00A C00G N006 1.3(3) . . . . ?
C00H C00A C00G N006 178.31(19) . . . . ?
C00Z N006 C00G C00F -22.5(3) . . . . ?
C00R N006 C00G C00F 108.9(2) . . . . ?
C00Z N006 C00G C00A 159.2(2) . . . . ?
C00R N006 C00G C00A -69.4(2) . . . . ?
C00P C00B C00H C00A 2.4(3) . . . . ?
C00P C00B C00H N004 -171.21(19) . . . . ?
O001 C00A C00H C00B 175.14(19) . . . . ?
C00G C00A C00H C00B -2.0(3) . . . . ?
O001 C00A C00H N004 -11.2(3) . . . . ?
C00G C00A C00H N004 171.7(2) . . . . ?
C009 N004 C00H C00B -46.4(3) . . . . ?
C00X N004 C00H C00B 122.2(2) . . . . ?
C009 N004 C00H C00A 139.9(2) . . . . ?
C00X N004 C00H C00A -51.5(3) . . . . ?
C00K C00D C00J C00Q -1.0(3) . . . . ?
C00K C00D C00J C00C 179.4(2) . . . . ?
C00J C00D C00K C00V 0.7(3) . . . . ?
C00J C00D C00K N005 -175.0(2) . . . . ?
C00E N005 C00K C00V 137.8(2) . . . . ?
C019 N005 C00K C00V -34.2(3) . . . . ?
C00E N005 C00K C00D -46.5(3) . . . . ?
C019 N005 C00K C00D 141.5(2) . . . . ?
C009 N002 C00M N008 -1.1(3) . . . . ?
C009 N002 C00M N007 178.89(19) . . . . ?
C00E N008 C00M N002 1.2(3) . . . . ?
C00E N008 C00M N007 -178.8(2) . . . . ?
C013 N007 C00M N002 -0.3(3) . . . . ?
C010 N007 C00M N002 -163.3(2) . . . . ?
C013 N007 C00M N008 179.7(2) . . . . ?
C010 N007 C00M N008 16.7(3) . . . . ?
C00U C00L C00N C00T 2.6(3) . . . . ?
C00U C00L C00N C00R -172.0(2) . . . . ?
C00H C00B C00P C00F -0.7(3) . . . . ?
C00H C00B C00P C00S 178.2(2) . . . . ?
C00G C00F C00P C00B -1.5(3) . . . . ?
C00G C00F C00P C00S 179.7(2) . . . . ?
C00D C00J C00Q C00Y 0.7(3) . . . . ?
C00C C00J C00Q C00Y -179.8(2) . . . . ?
C00G N006 C00R C00N -65.5(2) . . . . ?
C00Z N006 C00R C00N 67.4(2) . . . . ?
C00L C00N C00R N006 75.9(3) . . . . ?
C00T C00N C00R N006 -98.5(2) . . . . ?
C00B C00P C00S C01A 7.3(3) . . . . ?
C00F C00P C00S C01A -173.9(2) . . . . ?
C00B C00P C00S C014 -112.5(2) . . . . ?
C00F C00P C00S C014 66.4(3) . . . . ?
C00B C00P C00S C011 127.8(2) . . . . ?
C00F C00P C00S C011 -53.4(3) . . . . ?
C018 C00O C00T C00N -2.3(4) . . . . ?
C00L C00N C00T C00O 0.5(3) . . . . ?
C00R C00N C00T C00O 174.8(2) . . . . ?
C00N C00L C00U C018 -3.7(3) . . . . ?
C00N C00L C00U C00W 171.6(2) . . . . ?
C00D C00K C00V C00Y -0.1(3) . . . . ?
N005 C00K C00V C00Y 175.7(2) . . . . ?
C00L C00U C00W C00C -30.1(11) . . . . ?
C018 C00U C00W C00C 144.9(9) . . . . ?
C00J C00Q C00Y C00V 0.0(4) . . . . ?
C00K C00V C00Y C00Q -0.3(4) . . . . ?
C016 C00I C012 C017 1.1(4) . . . . ?
C015 C00I C012 C017 -176.9(2) . . . . ?
C00A O001 C015 C00I -147.34(19) . . . . ?
C012 C00I C015 O001 112.4(2) . . . . ?
C016 C00I C015 O001 -65.6(3) . . . . ?
C012 C00I C016 C01B -1.5(4) . . . . ?
C015 C00I C016 C01B 176.5(2) . . . . ?
C00I C012 C017 C01C 0.6(4) . . . . ?
C00T C00O C018 C00U 1.2(4) . . . . ?
C00L C00U C018 C00O 1.8(3) . . . . ?
C00W C00U C018 C00O -173.1(2) . . . . ?
C00I C016 C01B C01C 0.3(4) . . . . ?
C012 C017 C01C C01B -1.9(4) . . . . ?
C016 C01B C01C C017 1.4(4) . . . . ?
